data_1572649
loop_
_publ_author_name
'Ko, Sarah L.'
'Dorrell, Jordan A.'
'Morris, Andrew J.'
'Griffith, Kent J.'

_publ_section_title
;
 Metastable layered lithium-rich niobium and tantalum oxides <i>via</i>
 nearly instantaneous cation exchange.
;
_journal_name_full 'Faraday discussions'
_journal_paper_doi 10.1039/d4fd00103f
_journal_year 2024
_chemical_formula_sum 'Li12 Nb4 O16'
_chemical_formula_weight 710.9
_space_group_IT_number 12
_space_group_name_Hall '-C 2y'
_space_group_name_H-M_alt 'C 1 2/m 1'
_symmetry_cell_setting monoclinic
_symmetry_space_group_name_H-M 'C 1 2/m 1'
_audit_update_record
;
2024-06-06 deposited with the CCDC.	2024-08-01 downloaded from the CCDC.
;
_cell_angle_alpha 90
_cell_angle_beta 109.899(23)
_cell_angle_gamma 90
_cell_formula_units_Z 2
_cell_length_a 10.389(19)
_cell_length_b 11.9401(30)
_cell_length_c 5.201(4)
_cell_measurement_temperature 300.0
_cell_volume 606.6(12)
_diffrn_ambient_temperature 300.0
_exptl_crystal_colour white
_exptl_crystal_density_diffrn 3.8916
_exptl_crystal_description powder
_pd_block_id 2024-06-06T13:18|Li3NbO4_300K|phase_1|noname
_pd_phase_name Li3NbO4
_pd_proc_ls_pref_orient_corr 'March-Dollase correction coef. = 1.000 axis = [0, 0, 1]'
_cod_data_source_file d4fd00103f2.cif
_cod_data_source_block Li3NbO4_300K_phase_1
_cod_original_cell_volume 606.68(12)
_cod_original_sg_symbol_H-M 'C 2/m'
_cod_database_code 1572649

loop_
_space_group_symop_id
_space_group_symop_operation_xyz
1 x,y,z
2 -x,y,-z
3 -x,-y,-z
4 x,-y,z
5 1/2+x,1/2+y,z
6 1/2-x,1/2+y,-z
7 1/2-x,1/2-y,-z
8 1/2+x,1/2-y,z

loop_
_atom_site_label
_atom_site_type_symbol
_atom_site_fract_x
_atom_site_fract_y
_atom_site_fract_z
_atom_site_occupancy
_atom_site_adp_type
_atom_site_U_iso_or_equiv
_atom_site_site_symmetry_multiplicity
Nb1 Nb5+ 0.00000 0.1425(12) 0.00000 1.0000 Uiso 0.0290(11) 4
Nb2 Nb5+ 0.2646(14) 0.00000 0.0068(29) 1.0000 Uiso 0.0290(11) 4
Li1 Li1+ 0.00000 0.388(5) 0.00000 1.0000 Uiso 0.0258(23) 4
Li2 Li1+ 0.25000 0.25000 0.00000 1.0000 Uiso 0.0258(23) 4
Li3 Li1+ 0.2089(25) 0.1431(23) 0.469(6) 1.0000 Uiso 0.0258(23) 8
Li4 Li1+ 0.00000 0.00000 0.50000 1.0000 Uiso 0.0258(23) 2
Li5 Li1+ 0.00000 0.246(4) 0.50000 1.0000 Uiso 0.0258(23) 4
Li6 Li1+ 0.00000 0.50000 0.50000 1.0000 Uiso 0.0258(23) 2
O1 O2- 0.1331(11) 0.00000 0.2424(22) 1.0000 Uiso 0.00272(14) 4
O2 O2- 0.1222(8) 0.2386(6) 0.2537(13) 1.0000 Uiso 0.00272(14) 8
O3 O2- 0.1428(12) 0.50000 0.2434(22) 1.0000 Uiso 0.00272(14) 4
O4 O2- 0.1253(7) 0.1185(6) 0.7860(12) 1.0000 Uiso 0.00272(14) 8
O5 O2- 0.1373(7) 0.3823(5) 0.7653(12) 1.0000 Uiso 0.00272(14) 8

loop_
_atom_type_symbol
_atom_type_number_in_cell
_atom_type_scat_Cromer_Mann_a1
_atom_type_scat_Cromer_Mann_a2
_atom_type_scat_Cromer_Mann_a3
_atom_type_scat_Cromer_Mann_a4
_atom_type_scat_Cromer_Mann_b1
_atom_type_scat_Cromer_Mann_b2
_atom_type_scat_Cromer_Mann_b3
_atom_type_scat_Cromer_Mann_b4
_atom_type_scat_Cromer_Mann_c
_atom_type_scat_length_neutron
_atom_type_scat_source
Li+1 24 0.6968 0.7888 0.3414 0.1563 4.6237 1.9557 0.6316 10.0953 0.0167 -0.19 https://subversion.xray.aps.anl.gov/pyGSAS/trunk/atmdata.py
Nb+5 8 17.9163 13.3417 10.799 0.3379 1.1245 0.0288 9.2821 25.7228 -6.3934 0.7054 https://subversion.xray.aps.anl.gov/pyGSAS/trunk/atmdata.py
O-2 32 3.7694 2.5334 1.9158 1.5509 15.0797 6.3043 40.3445 0.3129 0.2279 0.5805 https://subversion.xray.aps.anl.gov/pyGSAS/trunk/atmdata.py

loop_
_geom_angle_atom_site_label_1
_geom_angle_atom_site_label_2
_geom_angle_atom_site_label_3
_geom_angle
_geom_angle_site_symmetry_1
_geom_angle_site_symmetry_2
_geom_angle_site_symmetry_3
_geom_angle_publ_flag
O2 Nb1 O2 104.7(9) 1_555 1_555 2_555 yes
O2 Nb1 O4 93.79(28) 1_555 1_555 1_554 yes
O2 Nb1 O4 96.3(3) 2_555 1_555 1_554 yes
O2 Nb1 O4 96.3(3) 1_555 1_555 2_556 yes
O2 Nb1 O4 93.79(28) 2_555 1_555 2_556 yes
O4 Nb1 O4 163.5(9) 1_554 1_555 2_556 yes
O3 Nb2 O5 98.1(6) 6_545 1_555 6_546 yes
O3 Nb2 O5 98.1(6) 6_545 1_555 7_556 yes
O5 Nb2 O5 95.6(7) 6_546 1_555 7_556 yes
O3 Li1 O3 100.1(24) 1_555 1_555 2_555 yes
Li5 Li3 O1 105.5(14) 1_555 1_555 1_555 yes
Li5 Li3 O2 54.8(9) 1_555 1_555 1_555 yes
O1 Li3 O2 99.8(14) 1_555 1_555 1_555 yes
Li3 Li5 Li3 122.1(24) 1_555 1_555 2_556 yes
Li3 O1 Li3 111.0(15) 1_555 1_555 4_555 yes
Nb1 O2 Li3 97.9(13) 1_555 1_555 1_555 yes
Nb2 O3 Li1 90.3(5) 6_555 1_555 1_555 yes
Nb2 O3 Li1 90.3(5) 6_555 1_555 3_565 yes
Li1 O3 Li1 79.9(24) 1_555 1_555 3_565 yes

loop_
_geom_bond_atom_site_label_1
_geom_bond_atom_site_label_2
_geom_bond_distance
_geom_bond_site_symmetry_1
_geom_bond_site_symmetry_2
_geom_bond_publ_flag
Nb1 Li2 2.897(6) 1_555 1_555 yes
Nb1 Li2 2.897(6) 1_555 2_555 yes
Nb1 Li3 2.657(27) 1_555 1_555 yes
Nb1 Li3 2.657(27) 1_555 2_555 yes
Nb1 Li5 2.881(24) 1_555 1_554 yes
Nb1 Li5 2.881(24) 1_555 1_555 yes
Nb1 O1 2.282(13) 1_555 1_555 yes
Nb1 O1 2.282(13) 1_555 2_555 yes
Nb1 O2 1.879(12) 1_555 1_555 yes
Nb1 O2 1.879(12) 1_555 2_555 yes
Nb1 O4 2.000(6) 1_555 1_554 yes
Nb1 O4 2.000(6) 1_555 2_556 yes
Nb2 Li1 2.795(31) 1_555 5_545 yes
Nb2 Li1 2.795(31) 1_555 7_555 yes
Nb2 Li6 2.879(16) 1_555 5_545 yes
Nb2 O1 2.124(12) 1_555 1_555 yes
Nb2 O3 1.863(14) 1_555 6_545 yes
Nb2 O4 2.070(13) 1_555 1_554 yes
Nb2 O4 2.070(13) 1_555 4_554 yes
Nb2 O5 1.896(13) 1_555 6_546 yes
Nb2 O5 1.896(13) 1_555 7_556 yes
Li1 Nb2 2.795(31) 1_555 5_455 yes
Li1 Nb2 2.795(31) 1_555 6_555 yes
Li1 Li1 2.66(11) 1_555 3_565 yes
Li1 Li6 2.922(25) 1_555 1_554 yes
Li1 Li6 2.922(25) 1_555 1_555 yes
Li1 O2 2.33(5) 1_555 1_555 yes
Li1 O2 2.33(5) 1_555 2_555 yes
Li1 O3 2.07(4) 1_555 1_555 yes
Li1 O3 2.07(4) 1_555 2_555 yes
Li1 O5 2.172(7) 1_555 1_554 yes
Li1 O5 2.172(7) 1_555 2_556 yes
Li2 Nb1 2.897(6) 1_555 1_555 yes
Li2 Nb1 2.897(6) 1_555 7_555 yes
Li2 Li3 2.939(30) 1_555 1_554 yes
Li2 Li3 2.911(26) 1_555 1_555 yes
Li2 Li3 2.911(26) 1_555 7_555 yes
Li2 Li3 2.939(30) 1_555 7_556 yes
Li2 Li5 2.9854(7) 1_555 1_554 yes
Li2 Li5 2.9854(7) 1_555 7_556 yes
Li2 O2 2.171(5) 1_555 1_555 yes
Li2 O2 2.171(5) 1_555 7_555 yes
Li2 O4 2.098(7) 1_555 1_554 yes
Li2 O4 2.098(7) 1_555 7_556 yes
Li2 O5 2.094(6) 1_555 1_554 yes
Li2 O5 2.094(6) 1_555 7_556 yes
Li3 Nb1 2.657(27) 1_555 1_555 yes
Li3 Li2 2.911(26) 1_555 1_555 yes
Li3 Li2 2.939(30) 1_555 1_556 yes
Li3 Li3 2.68(6) 1_555 7_556 yes
Li3 Li4 2.810(28) 1_555 1_555 yes
Li3 Li5 2.55(3) 1_555 1_555 yes
Li3 O1 2.07(3) 1_555 1_555 yes
Li3 O2 1.638(24) 1_555 1_555 yes
Li3 O2 2.33(3) 1_555 7_556 yes
Li3 O4 2.129(26) 1_555 1_555 yes
Li3 O5 2.336(26) 1_555 7_556 yes
Li4 Li3 2.810(28) 1_555 1_555 yes
Li4 Li3 2.810(28) 1_555 2_556 yes
Li4 Li3 2.810(28) 1_555 3_556 yes
Li4 Li3 2.810(28) 1_555 4_555 yes
Li4 Li5 2.94(5) 1_555 1_555 yes
Li4 Li5 2.94(5) 1_555 3_556 yes
Li4 O1 2.228(9) 1_555 1_555 yes
Li4 O1 2.228(9) 1_555 2_556 yes
Li4 O4 2.143(7) 1_555 1_555 yes
Li4 O4 2.143(7) 1_555 2_556 yes
Li4 O4 2.143(7) 1_555 3_556 yes
Li4 O4 2.143(7) 1_555 4_555 yes
Li5 Nb1 2.881(24) 1_555 1_555 yes
Li5 Nb1 2.881(24) 1_555 1_556 yes
Li5 Li2 2.9854(7) 1_555 1_556 yes
Li5 Li2 2.9854(7) 1_555 2_555 yes
Li5 Li3 2.55(3) 1_555 1_555 yes
Li5 Li3 2.55(3) 1_555 2_556 yes
Li5 Li4 2.94(5) 1_555 1_555 yes
Li5 O2 2.090(6) 1_555 1_555 yes
Li5 O2 2.090(6) 1_555 2_556 yes
Li5 O4 2.22(4) 1_555 1_555 yes
Li5 O4 2.22(4) 1_555 2_556 yes
Li5 O5 2.29(4) 1_555 1_555 yes
Li5 O5 2.29(4) 1_555 2_556 yes
Li6 Nb2 2.879(16) 1_555 5_455 yes
Li6 Nb2 2.879(16) 1_555 6_556 yes
Li6 Li1 2.922(25) 1_555 1_555 yes
Li6 Li1 2.922(25) 1_555 1_556 yes
Li6 Li1 2.922(25) 1_555 3_565 yes
Li6 Li1 2.922(25) 1_555 3_566 yes
Li6 O3 2.309(9) 1_555 1_555 yes
Li6 O3 2.309(9) 1_555 2_556 yes
Li6 O5 2.138(6) 1_555 1_555 yes
Li6 O5 2.138(6) 1_555 2_556 yes
Li6 O5 2.138(6) 1_555 3_566 yes
Li6 O5 2.138(6) 1_555 4_565 yes
O1 Nb1 2.282(13) 1_555 1_555 yes
O1 Nb1 2.282(13) 1_555 3_555 yes
O1 Nb2 2.124(12) 1_555 1_555 yes
O1 Li3 2.07(3) 1_555 1_555 yes
O1 Li3 2.07(3) 1_555 4_555 yes
O1 Li4 2.228(9) 1_555 1_555 yes
O2 Nb1 1.879(12) 1_555 1_555 yes
O2 Li1 2.33(5) 1_555 1_555 yes
O2 Li2 2.171(5) 1_555 1_555 yes
O2 Li3 1.638(24) 1_555 1_555 yes
O2 Li3 2.33(3) 1_555 7_556 yes
O2 Li5 2.090(6) 1_555 1_555 yes
O3 Nb2 1.863(14) 1_555 6_555 yes
O3 Li1 2.07(4) 1_555 1_555 yes
O3 Li1 2.07(4) 1_555 3_565 yes
O3 Li6 2.309(9) 1_555 1_555 yes
O4 Nb1 2.000(6) 1_555 1_556 yes
O4 Nb2 2.070(13) 1_555 1_556 yes
O4 Li2 2.098(7) 1_555 1_556 yes
O4 Li3 2.129(26) 1_555 1_555 yes
O4 Li4 2.143(7) 1_555 1_555 yes
O4 Li5 2.22(4) 1_555 1_555 yes
O5 Nb2 1.896(13) 1_555 6_556 yes
O5 Li1 2.172(7) 1_555 1_556 yes
O5 Li2 2.094(6) 1_555 1_556 yes
O5 Li3 2.336(26) 1_555 7_556 yes
O5 Li5 2.29(4) 1_555 1_555 yes
O5 Li6 2.138(6) 1_555 1_555 yes
